data_7152723
loop_
_publ_author_name
'Mitsudo, Koichi'
'Kamimoto, Natsuyo'
'Murakami, Hiroki'
'Mandai, Hiroki'
'Wakamiya, Atsushi'
'Murata, Yasujiro'
'Suga, Seiji'

_publ_section_title
;
 Site-selective sequential coupling reactions controlled by
 &quot;Electrochemical Reaction Site Switching&quot;: a straightforward
 approach to 1,4-bis(diaryl)buta-1,3-diynes.
;
_journal_issue 48
_journal_name_full 'Organic &amp; biomolecular chemistry'
_journal_page_first 9562
_journal_page_last 9569
_journal_paper_doi 10.1039/c2ob26567b
_journal_volume 10
_journal_year 2012
_chemical_formula_moiety 'C32 H22 O2'
_chemical_formula_sum 'C32 H22 O2'
_chemical_formula_weight 438.50
_chemical_name_common 1,4-bis(4'-acetyl-(1,1'-biphenyl)-4-yl)buta-1,3-diyne
_chemical_name_systematic
;
1,4-bis(4'-acetyl-[1,1'-biphenyl]-4-yl)buta-1,3-diyne
;
_space_group_IT_number 2
_symmetry_cell_setting triclinic
_symmetry_space_group_name_Hall '-P 1'
_symmetry_space_group_name_H-M 'P -1'
_atom_sites_solution_hydrogens geom
_atom_sites_solution_primary direct
_atom_sites_solution_secondary difmap
_audit_creation_method SHELXL-97
_cell_angle_alpha 90.570(11)
_cell_angle_beta 97.203(5)
_cell_angle_gamma 114.198(13)
_cell_formula_units_Z 3
_cell_length_a 9.271(7)
_cell_length_b 9.707(7)
_cell_length_c 20.928(14)
_cell_measurement_reflns_used 4204
_cell_measurement_temperature 93.15
_cell_measurement_theta_max 27.4198
_cell_measurement_theta_min 3.3394
_cell_volume 1700(2)
_computing_cell_refinement 'CrystalClear (Rigaku Inc., 2008)'
_computing_data_collection 'CrystalClear (Rigaku Inc., 2008)'
_computing_data_reduction 'CrystalClear (Rigaku Inc., 2008)'
_computing_molecular_graphics 'Yadokari-XG 2009 (Wakita Nemoto et al., 2009)'
_computing_publication_material 'Yadokari-XG 2009 (Wakita,Nemoto et al., 2009)'
_computing_structure_refinement 'SHELXL-97 (Sheldrick, 1997)'
_computing_structure_solution 'SHELXL-97 (Sheldrick, 1997)'
_diffrn_ambient_temperature 93(2)
_diffrn_detector_area_resol_mean 28.5714
_diffrn_measured_fraction_theta_full 0.991
_diffrn_measured_fraction_theta_max 0.991
_diffrn_measurement_device_type 'Rigaku Saturn724'
_diffrn_measurement_method dtprofit.ref
_diffrn_radiation_monochromator Confocal
_diffrn_radiation_source 'Rotating Anode'
_diffrn_radiation_type MoK\a
_diffrn_radiation_wavelength 0.71075
_diffrn_reflns_av_R_equivalents 0.0871
_diffrn_reflns_av_sigmaI/netI 0.1090
_diffrn_reflns_limit_h_max 12
_diffrn_reflns_limit_h_min -12
_diffrn_reflns_limit_k_max 12
_diffrn_reflns_limit_k_min -12
_diffrn_reflns_limit_l_max 27
_diffrn_reflns_limit_l_min -27
_diffrn_reflns_number 20748
_diffrn_reflns_theta_full 27.47
_diffrn_reflns_theta_max 27.47
_diffrn_reflns_theta_min 3.12
_exptl_absorpt_coefficient_mu 0.079
_exptl_absorpt_correction_T_max 1.0000
_exptl_absorpt_correction_T_min 0.6489
_exptl_absorpt_correction_type multi-scan
_exptl_absorpt_process_details 'REQAB (Rigaku, 1998)'
_exptl_crystal_colour Colorless
_exptl_crystal_density_diffrn 1.285
_exptl_crystal_density_method 'not measured'
_exptl_crystal_description Platelet
_exptl_crystal_F_000 690
_exptl_crystal_size_max 0.68
_exptl_crystal_size_mid 0.20
_exptl_crystal_size_min 0.05
_refine_diff_density_max 0.301
_refine_diff_density_min -0.273
_refine_diff_density_rms 0.057
_refine_ls_extinction_method none
_refine_ls_goodness_of_fit_ref 0.912
_refine_ls_hydrogen_treatment constr
_refine_ls_matrix_type full
_refine_ls_number_parameters 483
_refine_ls_number_reflns 7713
_refine_ls_number_restraints 71
_refine_ls_restrained_S_all 0.914
_refine_ls_R_factor_all 0.1239
_refine_ls_R_factor_gt 0.0581
_refine_ls_shift/su_max 0.000
_refine_ls_shift/su_mean 0.000
_refine_ls_structure_factor_coef Fsqd
_refine_ls_weighting_details 'calc w=1/[\s^2^(Fo^2^)+(0.0557P)^2^+0.0000P] where P=(Fo^2^+2Fc^2^)/3'
_refine_ls_weighting_scheme calc
_refine_ls_wR_factor_gt 0.1153
_refine_ls_wR_factor_ref 0.1405
_reflns_number_gt 3941
_reflns_number_total 7713
_reflns_threshold_expression >2sigma(I)
_cod_data_source_file c2ob26567b.txt
_cod_data_source_block 3g
_cod_depositor_comments
;
The following automatic conversions were performed:

'_exptl_absorpt_correction_type' value 'Multi-scan' changed to
'multi-scan' according to
/home/saulius/struct/CIF-dictionaries/cif_core.dic dictionary named
'cif_core.dic' version 2.4.2 from 2011-04-26.

Automatic conversion script
Id: cif_fix_values 1891 2012-01-12 08:04:46Z andrius 
;
_cod_database_code 7152723

loop_
_symmetry_equiv_pos_as_xyz
'x, y, z'
'-x, -y, -z'

loop_
_atom_site_label
_atom_site_type_symbol
_atom_site_fract_x
_atom_site_fract_y
_atom_site_fract_z
_atom_site_U_iso_or_equiv
_atom_site_adp_type
_atom_site_occupancy
_atom_site_symmetry_multiplicity
_atom_site_calc_flag
_atom_site_refinement_flags
_atom_site_disorder_assembly
_atom_site_disorder_group
O1 O 0.6645(2) 0.08631(17) 0.93119(7) 0.0420(4) Uani 1 1 d . . .
C1 C 0.3865(3) 0.0124(2) 0.90031(10) 0.0348(6) Uani 1 1 d . . .
H1 H 0.3781 -0.0463 0.9386 0.052 Uiso 1 1 calc R . .
H1A H 0.3288 -0.0561 0.8620 0.052 Uiso 1 1 calc R . .
H1B H 0.3398 0.0852 0.9056 0.052 Uiso 1 1 calc R . .
C2 C 0.5593(3) 0.0959(2) 0.89223(10) 0.0265(5) Uani 1 1 d . . .
C3 C 0.6019(3) 0.1945(2) 0.83706(9) 0.0225(5) Uani 1 1 d . . .
C4 C 0.7620(3) 0.2733(2) 0.82970(9) 0.0265(5) Uani 1 1 d . . .
H4 H 0.8420 0.2616 0.8593 0.032 Uiso 1 1 calc R . .
C5 C 0.8066(3) 0.3683(2) 0.78000(9) 0.0238(5) Uani 1 1 d . . .
H5 H 0.9164 0.4200 0.7757 0.029 Uiso 1 1 calc R . .
C6 C 0.6915(2) 0.3888(2) 0.73615(9) 0.0196(4) Uani 1 1 d . . .
C7 C 0.5318(3) 0.3093(2) 0.74307(9) 0.0231(5) Uani 1 1 d . . .
H7 H 0.4518 0.3212 0.7135 0.028 Uiso 1 1 calc R . .
C8 C 0.4869(3) 0.2124(2) 0.79266(9) 0.0233(5) Uani 1 1 d . . .
H8 H 0.3768 0.1581 0.7962 0.028 Uiso 1 1 calc R . .
C9 C 0.7400(2) 0.4966(2) 0.68437(8) 0.0197(4) Uani 1 1 d . . .
C10 C 0.8740(3) 0.5166(2) 0.65510(9) 0.0226(5) Uani 1 1 d . . .
H10 H 0.9315 0.4569 0.6668 0.027 Uiso 1 1 calc R . .
C11 C 0.9248(3) 0.6219(2) 0.60918(9) 0.0229(5) Uani 1 1 d . . .
H11 H 1.0159 0.6334 0.5897 0.027 Uiso 1 1 calc R . .
C12 C 0.8421(3) 0.7111(2) 0.59153(9) 0.0208(5) Uani 1 1 d . . .
C13 C 0.7054(3) 0.6887(2) 0.61895(9) 0.0219(5) Uani 1 1 d . . .
H13 H 0.6465 0.7466 0.6064 0.026 Uiso 1 1 calc R . .
C14 C 0.6543(2) 0.5823(2) 0.66459(9) 0.0215(5) Uani 1 1 d . . .
H14 H 0.5602 0.5676 0.6825 0.026 Uiso 1 1 calc R . .
C15 C 0.9047(3) 0.8306(2) 0.54890(9) 0.0233(5) Uani 1 1 d . . .
C16 C 0.9647(3) 0.9382(2) 0.51763(9) 0.0234(5) Uani 1 1 d . . .
O2 O 0.22061(19) -0.38324(15) 0.80196(7) 0.0333(4) Uani 1 1 d . . .
C17 C 0.4837(3) -0.3629(2) 0.83669(10) 0.0376(6) Uani 1 1 d . . .
H17 H 0.4288 -0.4457 0.8633 0.056 Uiso 1 1 calc R . .
H17A H 0.5579 -0.2742 0.8647 0.056 Uiso 1 1 calc R . .
H17B H 0.5433 -0.3947 0.8087 0.056 Uiso 1 1 calc R . .
C18 C 0.3629(3) -0.3231(2) 0.79585(9) 0.0250(5) Uani 1 1 d . . .
C19 C 0.4183(3) -0.2106(2) 0.74639(9) 0.0217(5) Uani 1 1 d . . .
C20 C 0.5796(3) -0.1212(2) 0.74434(9) 0.0242(5) Uani 1 1 d . . .
H20 H 0.6584 -0.1302 0.7756 0.029 Uiso 1 1 calc R . .
C21 C 0.6261(3) -0.0192(2) 0.69687(9) 0.0238(5) Uani 1 1 d . . .
H21 H 0.7364 0.0417 0.6963 0.029 Uiso 1 1 calc R . .
C22 C 0.5122(3) -0.0048(2) 0.64981(9) 0.0212(5) Uani 1 1 d . . .
C23 C 0.3518(3) -0.0942(2) 0.65234(9) 0.0262(5) Uani 1 1 d . . .
H23 H 0.2730 -0.0864 0.6207 0.031 Uiso 1 1 calc R . .
C24 C 0.3048(3) -0.1948(2) 0.70039(9) 0.0260(5) Uani 1 1 d . . .
H24 H 0.1943 -0.2532 0.7018 0.031 Uiso 1 1 calc R . .
C25 C 0.5627(3) 0.1039(2) 0.59917(9) 0.0215(5) Uani 1 1 d . . .
C26 C 0.7039(3) 0.1323(2) 0.57352(9) 0.0268(5) Uani 1 1 d . . .
H26 H 0.7666 0.0790 0.5879 0.032 Uiso 1 1 calc R . .
C27 C 0.7535(3) 0.2369(2) 0.52746(9) 0.0272(5) Uani 1 1 d . . .
H27 H 0.8494 0.2542 0.5105 0.033 Uiso 1 1 calc R . .
C28 C 0.6634(3) 0.3171(2) 0.50586(9) 0.0237(5) Uani 1 1 d . . .
C29 C 0.5221(3) 0.2891(2) 0.53088(9) 0.0237(5) Uani 1 1 d . . .
H29 H 0.4598 0.3428 0.5166 0.028 Uiso 1 1 calc R . .
C30 C 0.4722(3) 0.1832(2) 0.57659(9) 0.0234(5) Uani 1 1 d . . .
H30 H 0.3751 0.1642 0.5928 0.028 Uiso 1 1 calc R . .
C31 C 0.7166(3) 0.4277(2) 0.45932(9) 0.0229(5) Uani 1 1 d . . .
C32 C 0.7604(3) 0.5203(2) 0.41989(9) 0.0250(5) Uani 1 1 d . . .
C33 C 0.8090(3) 0.6231(2) 0.37384(9) 0.0246(5) Uani 1 1 d . . .
C34 C 0.8492(2) 0.7119(2) 0.33244(9) 0.0239(5) Uani 1 1 d . . .
C35 C 0.8953(2) 0.8148(2) 0.28242(9) 0.0226(5) Uani 1 1 d . . .
C36 C 0.9508(3) 0.9710(2) 0.29582(9) 0.0252(5) Uani 1 1 d . . .
H36 H 0.9563 1.0095 0.3384 0.030 Uiso 1 1 calc R . .
C37 C 0.9976(3) 1.0697(2) 0.24763(9) 0.0242(5) Uani 1 1 d . . .
H37 H 1.0352 1.1754 0.2577 0.029 Uiso 1 1 calc R . .
C38 C 0.9905(2) 1.0167(2) 0.18425(9) 0.0217(5) Uani 1 1 d . . .
C39 C 0.9291(2) 0.8597(2) 0.17109(9) 0.0240(5) Uani 1 1 d . . .
H39 H 0.9187 0.8207 0.1281 0.029 Uiso 1 1 calc R . .
C40 C 0.8834(2) 0.7602(2) 0.21900(9) 0.0238(5) Uani 1 1 d . . .
H40 H 0.8438 0.6543 0.2088 0.029 Uiso 1 1 calc R . .
C41 C 1.0502(3) 1.1214(2) 0.13301(9) 0.0238(5) Uani 1 1 d . . .
C42 C 1.0502(3) 1.2643(2) 0.13351(10) 0.0332(6) Uani 1 1 d . . .
H42 H 1.0050 1.2954 0.1661 0.040 Uiso 1 1 calc R . .
C43 C 1.1160(3) 1.3625(2) 0.08652(10) 0.0415(7) Uani 1 1 d . . .
H43 H 1.1157 1.4603 0.0877 0.050 Uiso 1 1 calc R . .
C44 C 1.1820(3) 1.3200(2) 0.03801(10) 0.0344(6) Uani 1 1 d D A .
C45 C 1.1800(3) 1.1759(2) 0.03667(9) 0.0307(5) Uani 1 1 d . . .
H45 H 1.2234 1.1443 0.0036 0.037 Uiso 1 1 calc R . .
C46 C 1.1146(3) 1.0780(2) 0.08373(9) 0.0277(5) Uani 1 1 d . . .
H46 H 1.1137 0.9798 0.0823 0.033 Uiso 1 1 calc R . .
C47 C 1.2612(4) 1.4236(3) -0.01159(11) 0.0455(7) Uani 1 1 d DU . .
O3B O 1.334(3) 1.3887(19) -0.0501(9) 0.032(3) Uani 0.34(3) 1 d PDU A 2
C48A C 1.303(2) 1.5902(8) -0.0033(5) 0.054(2) Uani 0.66(3) 1 d PDU A 1
H48A H 1.3459 1.6394 -0.0416 0.081 Uiso 0.66(3) 1 calc PR A 1
H48B H 1.3834 1.6345 0.0349 0.081 Uiso 0.66(3) 1 calc PR A 1
H48C H 1.2070 1.6053 0.0022 0.081 Uiso 0.66(3) 1 calc PR A 1
C48B C 1.234(3) 1.572(2) -0.0172(11) 0.055(4) Uani 0.34(3) 1 d PDU A 2
H48D H 1.2685 1.6182 -0.0572 0.083 Uiso 0.34(3) 1 calc PR A 2
H48E H 1.2967 1.6433 0.0198 0.083 Uiso 0.34(3) 1 calc PR A 2
H48F H 1.1206 1.5481 -0.0176 0.083 Uiso 0.34(3) 1 calc PR A 2
O3A O 1.3042(17) 1.3722(12) -0.0559(5) 0.058(3) Uani 0.66(3) 1 d PDU A 1

loop_
_atom_site_aniso_label
_atom_site_aniso_U_11
_atom_site_aniso_U_22
_atom_site_aniso_U_33
_atom_site_aniso_U_23
_atom_site_aniso_U_13
_atom_site_aniso_U_12
O1 0.0387(11) 0.0563(10) 0.0400(9) 0.0264(8) 0.0122(8) 0.0263(9)
C1 0.0349(16) 0.0394(13) 0.0316(12) 0.0164(10) 0.0120(11) 0.0146(12)
C2 0.0320(15) 0.0289(11) 0.0242(10) 0.0075(9) 0.0090(9) 0.0168(11)
C3 0.0254(14) 0.0233(10) 0.0231(10) 0.0070(9) 0.0081(9) 0.0129(10)
C4 0.0272(14) 0.0300(11) 0.0259(10) 0.0068(9) 0.0024(9) 0.0157(11)
C5 0.0214(13) 0.0260(11) 0.0255(10) 0.0061(9) 0.0077(9) 0.0100(10)
C6 0.0191(13) 0.0190(10) 0.0208(9) 0.0027(8) 0.0053(8) 0.0072(9)
C7 0.0222(13) 0.0266(11) 0.0211(10) 0.0047(9) 0.0028(9) 0.0108(10)
C8 0.0187(13) 0.0248(10) 0.0258(10) 0.0039(9) 0.0089(9) 0.0066(10)
C9 0.0188(12) 0.0191(10) 0.0183(9) 0.0004(8) 0.0039(8) 0.0047(9)
C10 0.0235(13) 0.0221(10) 0.0234(10) 0.0049(8) 0.0052(9) 0.0102(10)
C11 0.0203(13) 0.0240(10) 0.0222(10) 0.0032(8) 0.0065(9) 0.0060(10)
C12 0.0210(13) 0.0214(10) 0.0172(9) 0.0031(8) 0.0043(8) 0.0055(10)
C13 0.0229(13) 0.0234(10) 0.0215(10) 0.0025(8) 0.0031(9) 0.0115(10)
C14 0.0198(13) 0.0236(10) 0.0213(10) 0.0032(8) 0.0057(8) 0.0083(10)
C15 0.0245(13) 0.0265(11) 0.0200(10) 0.0020(9) 0.0030(9) 0.0115(10)
C16 0.0242(13) 0.0271(11) 0.0214(10) 0.0041(9) 0.0057(9) 0.0124(10)
O2 0.0298(11) 0.0302(8) 0.0384(9) 0.0123(7) 0.0131(7) 0.0084(8)
C17 0.0375(16) 0.0376(13) 0.0330(12) 0.0194(10) 0.0069(11) 0.0099(12)
C18 0.0314(15) 0.0207(11) 0.0223(10) 0.0021(9) 0.0074(10) 0.0093(11)
C19 0.0226(13) 0.0193(10) 0.0220(10) 0.0036(8) 0.0083(9) 0.0061(10)
C20 0.0258(14) 0.0235(11) 0.0241(10) 0.0047(9) 0.0046(9) 0.0106(10)
C21 0.0207(13) 0.0232(10) 0.0281(11) 0.0062(9) 0.0082(9) 0.0083(10)
C22 0.0244(13) 0.0202(10) 0.0204(10) 0.0027(8) 0.0069(9) 0.0094(10)
C23 0.0272(14) 0.0244(11) 0.0248(10) 0.0047(9) 0.0017(9) 0.0092(10)
C24 0.0190(13) 0.0267(11) 0.0284(11) 0.0046(9) 0.0049(9) 0.0051(10)
C25 0.0256(13) 0.0189(10) 0.0211(10) 0.0036(8) 0.0078(9) 0.0091(10)
C26 0.0334(15) 0.0277(11) 0.0273(11) 0.0091(9) 0.0093(10) 0.0192(11)
C27 0.0285(14) 0.0285(11) 0.0303(11) 0.0097(9) 0.0146(10) 0.0142(11)
C28 0.0296(14) 0.0229(10) 0.0208(10) 0.0049(8) 0.0083(9) 0.0115(10)
C29 0.0259(14) 0.0256(11) 0.0216(10) 0.0051(9) 0.0030(9) 0.0128(10)
C30 0.0217(13) 0.0264(11) 0.0218(10) 0.0043(9) 0.0046(9) 0.0093(10)
C31 0.0214(13) 0.0269(11) 0.0237(10) 0.0032(9) 0.0052(9) 0.0126(10)
C32 0.0248(14) 0.0291(11) 0.0241(10) 0.0053(9) 0.0058(9) 0.0135(10)
C33 0.0230(13) 0.0290(11) 0.0252(10) 0.0063(9) 0.0059(9) 0.0133(10)
C34 0.0183(13) 0.0290(11) 0.0275(10) 0.0047(9) 0.0045(9) 0.0126(10)
C35 0.0197(13) 0.0230(11) 0.0244(10) 0.0086(9) 0.0060(9) 0.0070(10)
C36 0.0251(14) 0.0291(11) 0.0203(10) 0.0023(9) 0.0041(9) 0.0097(10)
C37 0.0241(13) 0.0207(10) 0.0255(10) 0.0040(9) 0.0051(9) 0.0065(10)
C38 0.0187(12) 0.0221(10) 0.0233(10) 0.0054(9) 0.0047(9) 0.0070(10)
C39 0.0225(13) 0.0265(11) 0.0237(10) 0.0044(9) 0.0070(9) 0.0100(10)
C40 0.0224(13) 0.0200(10) 0.0289(11) 0.0054(9) 0.0060(9) 0.0079(10)
C41 0.0246(13) 0.0234(11) 0.0193(10) 0.0033(8) 0.0010(9) 0.0065(10)
C42 0.0456(17) 0.0309(12) 0.0261(11) 0.0061(10) 0.0147(11) 0.0161(12)
C43 0.064(2) 0.0272(12) 0.0322(12) 0.0080(10) 0.0116(12) 0.0160(13)
C44 0.0457(17) 0.0252(12) 0.0216(11) 0.0027(9) 0.0034(11) 0.0042(12)
C45 0.0339(15) 0.0307(12) 0.0221(10) 0.0014(9) 0.0069(10) 0.0073(11)
C46 0.0322(14) 0.0245(11) 0.0234(10) 0.0054(9) 0.0065(9) 0.0079(10)
C47 0.066(2) 0.0326(13) 0.0268(12) 0.0041(11) 0.0123(13) 0.0077(13)
O3B 0.043(6) 0.014(4) 0.030(5) 0.006(3) 0.007(4) 0.003(4)
C48A 0.076(6) 0.034(3) 0.047(3) 0.014(2) 0.027(3) 0.011(3)
C48B 0.066(9) 0.046(6) 0.056(7) 0.025(5) 0.025(6) 0.020(6)
O3A 0.076(6) 0.048(4) 0.025(3) 0.000(2) 0.021(3) -0.004(3)

loop_
_atom_type_symbol
_atom_type_description
_atom_type_scat_dispersion_real
_atom_type_scat_dispersion_imag
_atom_type_scat_source
C C 0.0033 0.0016 'International Tables Vol C Tables 4.2.6.8 and 6.1.1.4'
H H 0.0000 0.0000 'International Tables Vol C Tables 4.2.6.8 and 6.1.1.4'
O O 0.0106 0.0060 'International Tables Vol C Tables 4.2.6.8 and 6.1.1.4'

loop_
_geom_angle_atom_site_label_1
_geom_angle_atom_site_label_2
_geom_angle_atom_site_label_3
_geom_angle
_geom_angle_site_symmetry_3
C2 C1 H1 109.5 .
C2 C1 H1A 109.5 .
H1 C1 H1A 109.5 .
C2 C1 H1B 109.5 .
H1 C1 H1B 109.5 .
H1A C1 H1B 109.5 .
O1 C2 C3 120.2(2) .
O1 C2 C1 120.57(19) .
C3 C2 C1 119.16(18) .
C8 C3 C4 118.29(18) .
C8 C3 C2 122.3(2) .
C4 C3 C2 119.40(18) .
C5 C4 C3 121.18(19) .
C5 C4 H4 119.4 .
C3 C4 H4 119.4 .
C4 C5 C6 120.6(2) .
C4 C5 H5 119.7 .
C6 C5 H5 119.7 .
C7 C6 C5 118.24(18) .
C7 C6 C9 121.16(18) .
C5 C6 C9 120.58(19) .
C6 C7 C8 121.14(19) .
C6 C7 H7 119.4 .
C8 C7 H7 119.4 .
C3 C8 C7 120.5(2) .
C3 C8 H8 119.7 .
C7 C8 H8 119.7 .
C10 C9 C14 118.18(18) .
C10 C9 C6 120.82(18) .
C14 C9 C6 121.00(19) .
C11 C10 C9 121.28(19) .
C11 C10 H10 119.4 .
C9 C10 H10 119.4 .
C10 C11 C12 120.2(2) .
C10 C11 H11 119.9 .
C12 C11 H11 119.9 .
C13 C12 C11 118.95(18) .
C13 C12 C15 121.15(18) .
C11 C12 C15 119.8(2) .
C14 C13 C12 120.68(19) .
C14 C13 H13 119.7 .
C12 C13 H13 119.7 .
C13 C14 C9 120.7(2) .
C13 C14 H14 119.7 .
C9 C14 H14 119.7 .
C16 C15 C12 174.6(2) .
C15 C16 C16 179.2(3) 2_776
C18 C17 H17 109.5 .
C18 C17 H17A 109.5 .
H17 C17 H17A 109.5 .
C18 C17 H17B 109.5 .
H17 C17 H17B 109.5 .
H17A C17 H17B 109.5 .
O2 C18 C19 120.18(19) .
O2 C18 C17 121.16(19) .
C19 C18 C17 118.6(2) .
C24 C19 C20 118.84(18) .
C24 C19 C18 118.8(2) .
C20 C19 C18 122.39(19) .
C21 C20 C19 120.48(19) .
C21 C20 H20 119.8 .
C19 C20 H20 119.8 .
C20 C21 C22 120.8(2) .
C20 C21 H21 119.6 .
C22 C21 H21 119.6 .
C23 C22 C21 118.22(18) .
C23 C22 C25 121.23(18) .
C21 C22 C25 120.5(2) .
C22 C23 C24 121.11(19) .
C22 C23 H23 119.4 .
C24 C23 H23 119.4 .
C23 C24 C19 120.5(2) .
C23 C24 H24 119.8 .
C19 C24 H24 119.8 .
C30 C25 C26 118.15(18) .
C30 C25 C22 121.0(2) .
C26 C25 C22 120.89(18) .
C27 C26 C25 121.00(19) .
C27 C26 H26 119.5 .
C25 C26 H26 119.5 .
C26 C27 C28 120.4(2) .
C26 C27 H27 119.8 .
C28 C27 H27 119.8 .
C29 C28 C27 119.03(18) .
C29 C28 C31 120.58(19) .
C27 C28 C31 120.4(2) .
C30 C29 C28 120.33(19) .
C30 C29 H29 119.8 .
C28 C29 H29 119.8 .
C29 C30 C25 121.1(2) .
C29 C30 H30 119.5 .
C25 C30 H30 119.5 .
C32 C31 C28 179.5(3) .
C31 C32 C33 178.7(2) .
C34 C33 C32 178.7(2) .
C33 C34 C35 178.9(2) .
C40 C35 C36 118.75(17) .
C40 C35 C34 120.40(17) .
C36 C35 C34 120.84(18) .
C37 C36 C35 120.55(18) .
C37 C36 H36 119.7 .
C35 C36 H36 119.7 .
C36 C37 C38 121.24(18) .
C36 C37 H37 119.4 .
C38 C37 H37 119.4 .
C39 C38 C37 117.50(17) .
C39 C38 C41 120.56(18) .
C37 C38 C41 121.91(17) .
C40 C39 C38 121.68(18) .
C40 C39 H39 119.2 .
C38 C39 H39 119.2 .
C39 C40 C35 120.20(18) .
C39 C40 H40 119.9 .
C35 C40 H40 119.9 .
C42 C41 C46 118.38(19) .
C42 C41 C38 122.2(2) .
C46 C41 C38 119.33(18) .
C41 C42 C43 120.4(2) .
C41 C42 H42 119.8 .
C43 C42 H42 119.8 .
C44 C43 C42 121.1(2) .
C44 C43 H43 119.4 .
C42 C43 H43 119.4 .
C43 C44 C45 118.7(2) .
C43 C44 C47 123.2(2) .
C45 C44 C47 118.0(2) .
C44 C45 C46 120.1(2) .
C44 C45 H45 119.9 .
C46 C45 H45 119.9 .
C45 C46 C41 121.27(19) .
C45 C46 H46 119.4 .
C41 C46 H46 119.4 .
O3A C47 O3B 12.4(15) .
O3A C47 C44 118.6(5) .
O3B C47 C44 122.0(7) .
O3A C47 C48A 120.7(6) .
O3B C47 C48A 114.8(8) .
C44 C47 C48A 120.3(4) .
O3A C47 C48B 121.6(8) .
O3B C47 C48B 121.1(9) .
C44 C47 C48B 116.7(7) .
C48A C47 C48B 23.1(7) .
C47 C48A H48A 109.5 .
C47 C48A H48B 109.5 .
C47 C48A H48C 109.5 .
C47 C48B H48D 109.5 .
C47 C48B H48E 109.5 .
H48D C48B H48E 109.5 .
C47 C48B H48F 109.5 .
H48D C48B H48F 109.5 .
H48E C48B H48F 109.5 .

loop_
_geom_bond_atom_site_label_1
_geom_bond_atom_site_label_2
_geom_bond_distance
_geom_bond_site_symmetry_2
O1 C2 1.225(2) .
C1 C2 1.503(3) .
C1 H1 0.9800 .
C1 H1A 0.9800 .
C1 H1B 0.9800 .
C2 C3 1.494(3) .
C3 C8 1.392(3) .
C3 C4 1.393(3) .
C4 C5 1.385(3) .
C4 H4 0.9500 .
C5 C6 1.397(3) .
C5 H5 0.9500 .
C6 C7 1.388(3) .
C6 C9 1.494(3) .
C7 C8 1.394(3) .
C7 H7 0.9500 .
C8 H8 0.9500 .
C9 C10 1.397(3) .
C9 C14 1.401(3) .
C10 C11 1.389(3) .
C10 H10 0.9500 .
C11 C12 1.398(3) .
C11 H11 0.9500 .
C12 C13 1.393(3) .
C12 C15 1.441(3) .
C13 C14 1.391(3) .
C13 H13 0.9500 .
C14 H14 0.9500 .
C15 C16 1.208(3) .
C16 C16 1.380(4) 2_776
O2 C18 1.228(3) .
C17 C18 1.502(3) .
C17 H17 0.9800 .
C17 H17A 0.9800 .
C17 H17B 0.9800 .
C18 C19 1.491(3) .
C19 C24 1.392(3) .
C19 C20 1.395(3) .
C20 C21 1.390(3) .
C20 H20 0.9500 .
C21 C22 1.402(3) .
C21 H21 0.9500 .
C22 C23 1.389(3) .
C22 C25 1.483(3) .
C23 C24 1.392(3) .
C23 H23 0.9500 .
C24 H24 0.9500 .
C25 C30 1.398(3) .
C25 C26 1.401(3) .
C26 C27 1.386(3) .
C26 H26 0.9500 .
C27 C28 1.397(3) .
C27 H27 0.9500 .
C28 C29 1.395(3) .
C28 C31 1.433(3) .
C29 C30 1.388(3) .
C29 H29 0.9500 .
C30 H30 0.9500 .
C31 C32 1.205(3) .
C32 C33 1.374(3) .
C33 C34 1.210(3) .
C34 C35 1.435(3) .
C35 C40 1.399(3) .
C35 C36 1.400(3) .
C36 C37 1.382(3) .
C36 H36 0.9500 .
C37 C38 1.402(3) .
C37 H37 0.9500 .
C38 C39 1.402(3) .
C38 C41 1.483(3) .
C39 C40 1.381(3) .
C39 H39 0.9500 .
C40 H40 0.9500 .
C41 C42 1.388(3) .
C41 C46 1.396(3) .
C42 C43 1.393(3) .
C42 H42 0.9500 .
C43 C44 1.390(3) .
C43 H43 0.9500 .
C44 C45 1.391(3) .
C44 C47 1.495(3) .
C45 C46 1.392(3) .
C45 H45 0.9500 .
C46 H46 0.9500 .
C47 O3A 1.230(10) .
C47 O3B 1.239(18) .
C47 C48A 1.503(7) .
C47 C48B 1.565(15) .
C48A H48A 0.9800 .
C48A H48B 0.9800 .
C48A H48C 0.9800 .
C48B H48D 0.9800 .
C48B H48E 0.9800 .
C48B H48F 0.9800 .

loop_
_geom_torsion_atom_site_label_1
_geom_torsion_atom_site_label_2
_geom_torsion_atom_site_label_3
_geom_torsion_atom_site_label_4
_geom_torsion
_geom_torsion_site_symmetry_4
O1 C2 C3 C8 -178.11(19) .
C1 C2 C3 C8 0.1(3) .
O1 C2 C3 C4 1.2(3) .
C1 C2 C3 C4 179.39(19) .
C8 C3 C4 C5 0.7(3) .
C2 C3 C4 C5 -178.65(17) .
C3 C4 C5 C6 0.7(3) .
C4 C5 C6 C7 -1.2(3) .
C4 C5 C6 C9 177.23(17) .
C5 C6 C7 C8 0.5(3) .
C9 C6 C7 C8 -177.94(17) .
C4 C3 C8 C7 -1.4(3) .
C2 C3 C8 C7 177.91(17) .
C6 C7 C8 C3 0.8(3) .
C7 C6 C9 C10 -146.9(2) .
C5 C6 C9 C10 34.7(3) .
C7 C6 C9 C14 34.2(3) .
C5 C6 C9 C14 -144.19(19) .
C14 C9 C10 C11 2.2(3) .
C6 C9 C10 C11 -176.78(16) .
C9 C10 C11 C12 0.3(3) .
C10 C11 C12 C13 -2.3(3) .
C10 C11 C12 C15 173.67(17) .
C11 C12 C13 C14 1.8(3) .
C15 C12 C13 C14 -174.06(16) .
C12 C13 C14 C9 0.6(3) .
C10 C9 C14 C13 -2.6(3) .
C6 C9 C14 C13 176.33(16) .
C13 C12 C15 C16 90(2) .
C11 C12 C15 C16 -86(2) .
C12 C15 C16 C16 43(24) 2_776
O2 C18 C19 C24 -11.1(3) .
C17 C18 C19 C24 167.78(19) .
O2 C18 C19 C20 169.30(19) .
C17 C18 C19 C20 -11.8(3) .
C24 C19 C20 C21 -0.5(3) .
C18 C19 C20 C21 179.13(18) .
C19 C20 C21 C22 -0.6(3) .
C20 C21 C22 C23 0.7(3) .
C20 C21 C22 C25 -179.81(17) .
C21 C22 C23 C24 0.3(3) .
C25 C22 C23 C24 -179.20(18) .
C22 C23 C24 C19 -1.4(3) .
C20 C19 C24 C23 1.5(3) .
C18 C19 C24 C23 -178.16(17) .
C23 C22 C25 C30 35.7(3) .
C21 C22 C25 C30 -143.8(2) .
C23 C22 C25 C26 -145.5(2) .
C21 C22 C25 C26 35.0(3) .
C30 C25 C26 C27 0.6(3) .
C22 C25 C26 C27 -178.24(17) .
C25 C26 C27 C28 0.3(3) .
C26 C27 C28 C29 -0.6(3) .
C26 C27 C28 C31 178.58(18) .
C27 C28 C29 C30 0.1(3) .
C31 C28 C29 C30 -179.15(17) .
C28 C29 C30 C25 0.8(3) .
C26 C25 C30 C29 -1.1(3) .
C22 C25 C30 C29 177.66(17) .
C29 C28 C31 C32 -56(34) .
C27 C28 C31 C32 124(34) .
C28 C31 C32 C33 -45(41) .
C31 C32 C33 C34 35(19) .
C32 C33 C34 C35 -28(21) .
C33 C34 C35 C40 -15(12) .
C33 C34 C35 C36 164(12) .
C40 C35 C36 C37 -2.0(3) .
C34 C35 C36 C37 178.9(2) .
C35 C36 C37 C38 0.2(3) .
C36 C37 C38 C39 2.1(3) .
C36 C37 C38 C41 -175.9(2) .
C37 C38 C39 C40 -2.8(3) .
C41 C38 C39 C40 175.3(2) .
C38 C39 C40 C35 1.0(3) .
C36 C35 C40 C39 1.4(3) .
C34 C35 C40 C39 -179.5(2) .
C39 C38 C41 C42 153.0(2) .
C37 C38 C41 C42 -29.1(3) .
C39 C38 C41 C46 -29.5(3) .
C37 C38 C41 C46 148.4(2) .
C46 C41 C42 C43 -1.3(3) .
C38 C41 C42 C43 176.2(2) .
C41 C42 C43 C44 0.4(4) .
C42 C43 C44 C45 0.6(4) .
C42 C43 C44 C47 -176.9(2) .
C43 C44 C45 C46 -0.8(3) .
C47 C44 C45 C46 176.9(2) .
C44 C45 C46 C41 -0.1(3) .
C42 C41 C46 C45 1.2(3) .
C38 C41 C46 C45 -176.42(19) .
C43 C44 C47 O3A -174.0(8) .
C45 C44 C47 O3A 8.5(8) .
C43 C44 C47 O3B 172.2(13) .
C45 C44 C47 O3B -5.3(13) .
C43 C44 C47 C48A 12.5(9) .
C45 C44 C47 C48A -165.0(8) .
C43 C44 C47 C48B -13.5(13) .
C45 C44 C47 C48B 168.9(13) .
